data_7026313
loop_
_publ_author_name
'Deng, Zhao-Peng'
'Qi, Hui-Ling'
'Huo, Li-Hua'
'Ng, Seik Weng'
'Zhao, Hui'
'Gao, Shan'

_publ_section_title
;
 Syntheses and structures of copper(I) complexes based on Cu(n)X(n) (X =
 Br and I; n = 1, 2 and 4) units and bis(pyridyl) ligands with longer
 flexible spacer.
;
_journal_issue 42
_journal_name_full 'Dalton transactions (Cambridge, England : 2003)'
_journal_page_first 10038
_journal_page_last 10050
_journal_paper_doi 10.1039/c0dt00336k
_journal_volume 39
_journal_year 2010
_chemical_formula_moiety 'C18 H18 Cu I N4, C H2 Cl2'
_chemical_formula_sum 'C19 H20 Cl2 Cu I N4'
_chemical_formula_weight 565.73
_chemical_name_systematic
;
?
;
_space_group_IT_number 2
_symmetry_cell_setting triclinic
_symmetry_space_group_name_Hall '-P 1'
_symmetry_space_group_name_H-M 'P -1'
_atom_sites_solution_hydrogens geom
_atom_sites_solution_primary direct
_atom_sites_solution_secondary difmap
_audit_creation_method SHELXL-97
_cell_angle_alpha 112.781(3)
_cell_angle_beta 102.329(2)
_cell_angle_gamma 102.9761(19)
_cell_formula_units_Z 2
_cell_length_a 8.2067(5)
_cell_length_b 12.7371(10)
_cell_length_c 12.8425(11)
_cell_measurement_reflns_used 6872
_cell_measurement_temperature 295(2)
_cell_measurement_theta_max 25.00
_cell_measurement_theta_min 3.14
_cell_volume 1136.65(15)
_computing_cell_refinement RAPID-AUTO
_computing_data_collection 'RAPID-AUTO (Rigaku Corporation, 1998)'
_computing_data_reduction 'CrystalStructure (Rigaku/MSC and Rigaku Corporation, 2002)'
_computing_molecular_graphics SHELXL-97
_computing_publication_material SHELXL-97
_computing_structure_refinement 'SHELXL-97 (Sheldrick, 1997)'
_computing_structure_solution 'SHELXS-97 (Sheldrick, 1997)'
_diffrn_ambient_temperature 295(2)
_diffrn_detector_area_resol_mean 10.000
_diffrn_measured_fraction_theta_full 0.998
_diffrn_measured_fraction_theta_max 0.998
_diffrn_measurement_device_type 'Rigaku RAXIS-RAPID'
_diffrn_measurement_method \w
_diffrn_radiation_monochromator graphite
_diffrn_radiation_source 'fine-focus sealed tube'
_diffrn_radiation_type MoK\a
_diffrn_radiation_wavelength 0.71073
_diffrn_reflns_av_R_equivalents 0.0341
_diffrn_reflns_av_sigmaI/netI 0.0457
_diffrn_reflns_limit_h_max 9
_diffrn_reflns_limit_h_min -9
_diffrn_reflns_limit_k_max 15
_diffrn_reflns_limit_k_min -15
_diffrn_reflns_limit_l_max 15
_diffrn_reflns_limit_l_min -15
_diffrn_reflns_number 8960
_diffrn_reflns_theta_full 25.00
_diffrn_reflns_theta_max 25.00
_diffrn_reflns_theta_min 3.13
_diffrn_standards_decay_% 0
_diffrn_standards_interval_count 0
_diffrn_standards_interval_time 0
_diffrn_standards_number 0
_exptl_absorpt_coefficient_mu 2.565
_exptl_absorpt_correction_T_max 0.7153
_exptl_absorpt_correction_T_min 0.6023
_exptl_absorpt_correction_type multi-scan
_exptl_absorpt_process_details 'ABSCOR (Higashi, 1995)'
_exptl_crystal_colour pale-yellow
_exptl_crystal_density_diffrn 1.653
_exptl_crystal_density_method 'not measured'
_exptl_crystal_description prism
_exptl_crystal_F_000 556
_exptl_crystal_size_max 0.22
_exptl_crystal_size_mid 0.18
_exptl_crystal_size_min 0.14
_refine_diff_density_max 1.195
_refine_diff_density_min -1.462
_refine_diff_density_rms 0.171
_refine_ls_extinction_method none
_refine_ls_goodness_of_fit_ref 1.080
_refine_ls_hydrogen_treatment constr
_refine_ls_matrix_type full
_refine_ls_number_parameters 243
_refine_ls_number_reflns 3985
_refine_ls_number_restraints 6
_refine_ls_restrained_S_all 1.080
_refine_ls_R_factor_all 0.0854
_refine_ls_R_factor_gt 0.0448
_refine_ls_shift/su_max 0.000
_refine_ls_shift/su_mean 0.000
_refine_ls_structure_factor_coef Fsqd
_refine_ls_weighting_details 'calc w=1/[\s^2^(Fo^2^)+(0.0337P)^2^+9.3098P] where P=(Fo^2^+2Fc^2^)/3'
_refine_ls_weighting_scheme calc
_refine_ls_wR_factor_gt 0.0990
_refine_ls_wR_factor_ref 0.1460
_reflns_number_gt 2747
_reflns_number_total 3985
_reflns_threshold_expression >2sigma(I)
_cod_data_source_file c0dt00336k.txt
_cod_data_source_block complex5
_cod_database_code 7026313

loop_
_symmetry_equiv_pos_as_xyz
'x, y, z'
'-x, -y, -z'

loop_
_atom_site_label
_atom_site_type_symbol
_atom_site_fract_x
_atom_site_fract_y
_atom_site_fract_z
_atom_site_U_iso_or_equiv
_atom_site_adp_type
_atom_site_occupancy
_atom_site_symmetry_multiplicity
_atom_site_calc_flag
_atom_site_refinement_flags
_atom_site_disorder_assembly
_atom_site_disorder_group
I1 I 0.75568(7) 0.34780(6) 0.46398(5) 0.0544(2) Uani 1 1 d . . .
Cu1 Cu 1.09579(14) 0.41874(11) 0.47907(9) 0.0558(3) Uani 1 1 d . . .
N1 N 1.1151(8) 0.3191(6) 0.3153(6) 0.0457(16) Uani 1 1 d . . .
N2 N 1.4502(9) 0.3046(6) 0.1716(6) 0.0521(18) Uani 1 1 d . . .
H2N H 1.5367 0.3634 0.2316 0.063 Uiso 1 1 calc R . .
N3 N 1.2294(8) 0.4034(6) 0.6235(6) 0.0459(16) Uani 1 1 d . . .
N4 N 1.6131(11) 0.3198(9) 0.7068(7) 0.076(3) Uani 1 1 d . . .
H4N H 1.6402 0.3091 0.6433 0.092 Uiso 1 1 calc R . .
C1 C 0.9722(11) 0.2312(8) 0.2254(8) 0.056(2) Uani 1 1 d . . .
H1 H 0.8644 0.2157 0.2389 0.067 Uiso 1 1 calc R . .
C2 C 0.9781(11) 0.1635(8) 0.1146(8) 0.056(2) Uani 1 1 d . . .
H2 H 0.8759 0.1033 0.0543 0.068 Uiso 1 1 calc R . .
C3 C 1.1363(11) 0.1850(7) 0.0930(7) 0.049(2) Uani 1 1 d . . .
H3 H 1.1414 0.1402 0.0176 0.059 Uiso 1 1 calc R . .
C4 C 1.2890(10) 0.2744(7) 0.1847(7) 0.0405(18) Uani 1 1 d . . .
C5 C 1.2683(10) 0.3394(7) 0.2941(7) 0.0433(19) Uani 1 1 d . . .
H5 H 1.3678 0.4008 0.3561 0.052 Uiso 1 1 calc R . .
C6 C 1.4833(13) 0.2428(8) 0.0617(9) 0.059(2) Uani 1 1 d . . .
H6A H 1.5957 0.2922 0.0661 0.071 Uiso 1 1 calc R . .
H6B H 1.3918 0.2376 -0.0038 0.071 Uiso 1 1 calc R . .
C7 C 1.4889(10) 0.1161(7) 0.0310(7) 0.0437(19) Uani 1 1 d . . .
C8 C 1.4801(10) 0.0421(8) -0.0832(7) 0.049(2) Uani 1 1 d . . .
H8 H 1.4653 0.0692 -0.1411 0.059 Uiso 1 1 calc R . .
C9 C 1.4931(10) -0.0719(7) -0.1134(7) 0.047(2) Uani 1 1 d . . .
H9 H 1.4895 -0.1193 -0.1906 0.056 Uiso 1 1 calc R . .
C10 C 1.1827(11) 0.4298(8) 0.7220(8) 0.058(2) Uani 1 1 d . . .
H10 H 1.0840 0.4539 0.7238 0.070 Uiso 1 1 calc R . .
C11 C 1.2743(12) 0.4228(9) 0.8199(8) 0.059(2) Uani 1 1 d . . .
H11 H 1.2378 0.4423 0.8867 0.070 Uiso 1 1 calc R . .
C12 C 1.4212(12) 0.3868(9) 0.8197(8) 0.058(2) Uani 1 1 d . . .
H12 H 1.4842 0.3816 0.8859 0.069 Uiso 1 1 calc R . .
C13 C 1.4732(11) 0.3583(8) 0.7182(7) 0.050(2) Uani 1 1 d . . .
C14 C 1.3715(10) 0.3690(7) 0.6230(7) 0.0451(19) Uani 1 1 d . . .
H14 H 1.4050 0.3511 0.5550 0.054 Uiso 1 1 calc R . .
C15 C 1.7188(14) 0.2959(10) 0.7941(10) 0.075(3) Uani 1 1 d . . .
H15A H 1.7747 0.2405 0.7538 0.090 Uiso 1 1 calc R . .
H15B H 1.6398 0.2547 0.8233 0.090 Uiso 1 1 calc R . .
C16 C 1.8621(12) 0.4046(9) 0.9013(8) 0.055(2) Uani 1 1 d . . .
C17 C 1.9529(13) 0.3874(10) 0.9934(9) 0.062(3) Uani 1 1 d . . .
H17 H 1.9206 0.3111 0.9901 0.075 Uiso 1 1 calc R . .
C18 C 2.0904(13) 0.4812(10) 1.0901(9) 0.063(3) Uani 1 1 d . . .
H18 H 2.1518 0.4671 1.1502 0.075 Uiso 1 1 calc R . .
C19 C 0.071(6) -0.068(5) 0.239(3) 0.28(3) Uani 0.50 1 d PD A 1
H19A H 0.0944 -0.1349 0.1830 0.333 Uiso 0.50 1 calc PR A 1
H19B H 0.0011 -0.0385 0.1937 0.333 Uiso 0.50 1 calc PR A 1
Cl1 Cl 0.262(4) 0.042(3) 0.329(3) 0.400(11) Uiso 0.50 1 d PD A 1
Cl2 Cl -0.046(6) -0.119(4) 0.311(5) 0.62(2) Uiso 0.50 1 d PD A 1
C19' C 0.101(9) 0.030(4) 0.375(4) 0.28(3) Uani 0.50 1 d PD B 2
H19C H 0.1766 0.0932 0.3652 0.333 Uiso 0.50 1 calc PR B 2
H19D H 0.0363 0.0663 0.4253 0.333 Uiso 0.50 1 calc PR B 2
Cl1' Cl 0.228(4) -0.022(3) 0.445(3) 0.400(11) Uiso 0.50 1 d PD B 2
Cl2' Cl -0.044(7) -0.072(6) 0.242(4) 0.62(2) Uiso 0.50 1 d PD B 2

loop_
_atom_site_aniso_label
_atom_site_aniso_U_11
_atom_site_aniso_U_22
_atom_site_aniso_U_33
_atom_site_aniso_U_23
_atom_site_aniso_U_13
_atom_site_aniso_U_12
I1 0.0416(3) 0.0645(4) 0.0520(4) 0.0206(3) 0.0185(2) 0.0174(3)
Cu1 0.0483(6) 0.0723(8) 0.0429(6) 0.0199(6) 0.0162(5) 0.0246(6)
N1 0.038(4) 0.051(4) 0.042(4) 0.015(3) 0.009(3) 0.019(3)
N2 0.043(4) 0.046(4) 0.052(4) 0.008(3) 0.023(3) 0.006(3)
N3 0.039(4) 0.053(4) 0.041(4) 0.015(3) 0.018(3) 0.015(3)
N4 0.072(5) 0.119(8) 0.059(5) 0.043(5) 0.028(4) 0.062(6)
C1 0.039(5) 0.068(6) 0.052(5) 0.017(5) 0.017(4) 0.019(4)
C2 0.033(4) 0.054(5) 0.051(5) 0.005(4) 0.005(4) 0.004(4)
C3 0.054(5) 0.046(5) 0.039(5) 0.010(4) 0.012(4) 0.020(4)
C4 0.043(4) 0.038(4) 0.038(4) 0.012(3) 0.014(3) 0.018(3)
C5 0.035(4) 0.044(4) 0.041(4) 0.013(4) 0.008(3) 0.013(3)
C6 0.069(6) 0.049(5) 0.065(6) 0.020(5) 0.040(5) 0.024(5)
C7 0.036(4) 0.044(4) 0.043(5) 0.010(4) 0.019(3) 0.011(3)
C8 0.046(5) 0.054(5) 0.045(5) 0.019(4) 0.019(4) 0.013(4)
C9 0.043(4) 0.044(5) 0.040(5) 0.006(4) 0.016(4) 0.013(4)
C10 0.042(5) 0.068(6) 0.055(6) 0.017(5) 0.020(4) 0.020(4)
C11 0.053(5) 0.082(7) 0.039(5) 0.025(5) 0.019(4) 0.023(5)
C12 0.055(5) 0.077(7) 0.052(5) 0.039(5) 0.019(4) 0.022(5)
C13 0.051(5) 0.060(5) 0.045(5) 0.024(4) 0.018(4) 0.027(4)
C14 0.049(5) 0.051(5) 0.036(4) 0.015(4) 0.021(4) 0.021(4)
C15 0.076(7) 0.091(8) 0.074(7) 0.040(6) 0.025(6) 0.050(6)
C16 0.054(5) 0.071(6) 0.058(6) 0.036(5) 0.024(4) 0.036(5)
C17 0.066(6) 0.081(7) 0.067(7) 0.050(6) 0.026(5) 0.041(6)
C18 0.064(6) 0.091(8) 0.069(7) 0.053(6) 0.035(5) 0.049(6)
C19 0.41(8) 0.30(6) 0.10(2) 0.07(3) 0.04(3) 0.16(6)
C19' 0.41(8) 0.30(6) 0.10(2) 0.07(3) 0.04(3) 0.16(6)

loop_
_atom_type_symbol
_atom_type_description
_atom_type_scat_dispersion_real
_atom_type_scat_dispersion_imag
_atom_type_scat_source
C C 0.0033 0.0016 'International Tables Vol C Tables 4.2.6.8 and 6.1.1.4'
H H 0.0000 0.0000 'International Tables Vol C Tables 4.2.6.8 and 6.1.1.4'
N N 0.0061 0.0033 'International Tables Vol C Tables 4.2.6.8 and 6.1.1.4'
Cu Cu 0.3201 1.2651 'International Tables Vol C Tables 4.2.6.8 and 6.1.1.4'
I I -0.4742 1.8119 'International Tables Vol C Tables 4.2.6.8 and 6.1.1.4'
Cl Cl 0.1484 0.1585 'International Tables Vol C Tables 4.2.6.8 and 6.1.1.4'

loop_
_geom_angle_atom_site_label_1
_geom_angle_atom_site_label_2
_geom_angle_atom_site_label_3
_geom_angle
_geom_angle_site_symmetry_1
_geom_angle_site_symmetry_3
Cu1 I1 Cu1 63.85(4) . 2_766
N3 Cu1 N1 118.0(3) . .
N3 Cu1 I1 104.37(18) . .
N1 Cu1 I1 108.34(18) . .
N3 Cu1 I1 103.73(19) . 2_766
N1 Cu1 I1 106.6(2) . 2_766
I1 Cu1 I1 116.15(4) . 2_766
N3 Cu1 Cu1 117.33(19) . 2_766
N1 Cu1 Cu1 124.61(19) . 2_766
I1 Cu1 Cu1 58.15(4) . 2_766
I1 Cu1 Cu1 57.99(4) 2_766 2_766
C5 N1 C1 117.6(7) . .
C5 N1 Cu1 121.8(5) . .
C1 N1 Cu1 120.6(5) . .
C4 N2 C6 123.2(7) . .
C4 N2 H2N 118.4 . .
C6 N2 H2N 118.4 . .
C14 N3 C10 117.6(7) . .
C14 N3 Cu1 119.9(5) . .
C10 N3 Cu1 122.4(6) . .
C13 N4 C15 124.4(8) . .
C13 N4 H4N 117.8 . .
C15 N4 H4N 117.8 . .
N1 C1 C2 122.8(8) . .
N1 C1 H1 118.6 . .
C2 C1 H1 118.6 . .
C1 C2 C3 119.5(8) . .
C1 C2 H2 120.3 . .
C3 C2 H2 120.3 . .
C2 C3 C4 119.6(8) . .
C2 C3 H3 120.2 . .
C4 C3 H3 120.2 . .
N2 C4 C3 124.1(7) . .
N2 C4 C5 119.4(7) . .
C3 C4 C5 116.4(7) . .
N1 C5 C4 124.2(7) . .
N1 C5 H5 117.9 . .
C4 C5 H5 117.9 . .
N2 C6 C7 116.6(8) . .
N2 C6 H6A 108.2 . .
C7 C6 H6A 108.2 . .
N2 C6 H6B 108.2 . .
C7 C6 H6B 108.2 . .
H6A C6 H6B 107.3 . .
C9 C7 C8 117.7(8) 2_855 .
C9 C7 C6 122.9(7) 2_855 .
C8 C7 C6 119.4(8) . .
C7 C8 C9 121.2(8) . .
C7 C8 H8 119.4 . .
C9 C8 H8 119.4 . .
C7 C9 C8 121.1(8) 2_855 .
C7 C9 H9 119.5 2_855 .
C8 C9 H9 119.5 . .
N3 C10 C11 122.7(8) . .
N3 C10 H10 118.7 . .
C11 C10 H10 118.7 . .
C10 C11 C12 120.0(8) . .
C10 C11 H11 120.0 . .
C12 C11 H11 120.0 . .
C11 C12 C13 118.7(8) . .
C11 C12 H12 120.6 . .
C13 C12 H12 120.6 . .
N4 C13 C12 124.0(8) . .
N4 C13 C14 119.1(8) . .
C12 C13 C14 116.9(8) . .
N3 C14 C13 124.1(7) . .
N3 C14 H14 118.0 . .
C13 C14 H14 118.0 . .
N4 C15 C16 116.6(9) . .
N4 C15 H15A 108.1 . .
C16 C15 H15A 108.1 . .
N4 C15 H15B 108.1 . .
C16 C15 H15B 108.1 . .
H15A C15 H15B 107.3 . .
C18 C16 C17 118.2(9) 2_967 .
C18 C16 C15 123.3(9) 2_967 .
C17 C16 C15 118.4(9) . .
C18 C17 C16 121.1(10) . .
C18 C17 H17 119.4 . .
C16 C17 H17 119.4 . .
C16 C18 C17 120.7(9) 2_967 .
C16 C18 H18 119.7 2_967 .
C17 C18 H18 119.7 . .
Cl1 C19 Cl2 114.0(10) . .
Cl1 C19 H19A 108.8 . .
Cl2 C19 H19A 108.8 . .
Cl1 C19 H19B 108.8 . .
Cl2 C19 H19B 108.8 . .
H19A C19 H19B 107.7 . .
Cl1' C19' Cl2' 115.6(10) . .
Cl1' C19' H19C 108.4 . .
Cl2' C19' H19C 108.4 . .
Cl1' C19' H19D 108.4 . .
Cl2' C19' H19D 108.4 . .
H19C C19' H19D 107.4 . .

loop_
_geom_bond_atom_site_label_1
_geom_bond_atom_site_label_2
_geom_bond_distance
_geom_bond_site_symmetry_2
I1 Cu1 2.6731(12) .
I1 Cu1 2.6778(14) 2_766
Cu1 N3 2.047(7) .
Cu1 N1 2.055(7) .
Cu1 I1 2.6778(14) 2_766
Cu1 Cu1 2.830(2) 2_766
N1 C5 1.333(10) .
N1 C1 1.339(10) .
N2 C4 1.357(10) .
N2 C6 1.444(10) .
N2 H2N 0.8600 .
N3 C14 1.335(10) .
N3 C10 1.339(11) .
N4 C13 1.360(11) .
N4 C15 1.438(12) .
N4 H4N 0.8600 .
C1 C2 1.367(12) .
C1 H1 0.9300 .
C2 C3 1.375(11) .
C2 H2 0.9300 .
C3 C4 1.395(11) .
C3 H3 0.9300 .
C4 C5 1.398(10) .
C5 H5 0.9300 .
C6 C7 1.520(12) .
C6 H6A 0.9700 .
C6 H6B 0.9700 .
C7 C9 1.375(12) 2_855
C7 C8 1.378(11) .
C8 C9 1.387(11) .
C8 H8 0.9300 .
C9 C7 1.375(12) 2_855
C9 H9 0.9300 .
C10 C11 1.366(12) .
C10 H10 0.9300 .
C11 C12 1.383(12) .
C11 H11 0.9300 .
C12 C13 1.398(12) .
C12 H12 0.9300 .
C13 C14 1.398(11) .
C14 H14 0.9300 .
C15 C16 1.515(14) .
C15 H15A 0.9700 .
C15 H15B 0.9700 .
C16 C18 1.371(13) 2_967
C16 C17 1.379(12) .
C17 C18 1.375(14) .
C17 H17 0.9300 .
C18 C16 1.371(13) 2_967
C18 H18 0.9300 .
C19 Cl1 1.653(10) .
C19 Cl2 1.660(10) .
C19 H19A 0.9700 .
C19 H19B 0.9700 .
C19' Cl1' 1.646(10) .
C19' Cl2' 1.653(10) .
C19' H19C 0.9700 .
C19' H19D 0.9700 .

loop_
_geom_hbond_atom_site_label_D
_geom_hbond_atom_site_label_H
_geom_hbond_atom_site_label_A
_geom_hbond_distance_DH
_geom_hbond_distance_HA
_geom_hbond_distance_DA
_geom_hbond_angle_DHA
_geom_hbond_site_symmetry_A
N2 H2N I1 0.86 3.24 3.802(8) 125.1 1_655
N4 H4N I1 0.86 2.84 3.668(9) 163.3 1_655

loop_
_geom_torsion_atom_site_label_1
_geom_torsion_atom_site_label_2
_geom_torsion_atom_site_label_3
_geom_torsion_atom_site_label_4
_geom_torsion
_geom_torsion_site_symmetry_1
_geom_torsion_site_symmetry_4
Cu1 I1 Cu1 N3 113.5(2) 2_766 .
Cu1 I1 Cu1 N1 -119.9(2) 2_766 .
Cu1 I1 Cu1 I1 0.0 2_766 2_766
N3 Cu1 N1 C5 -65.5(7) . .
I1 Cu1 N1 C5 176.3(6) . .
I1 Cu1 N1 C5 50.6(6) 2_766 .
Cu1 Cu1 N1 C5 112.8(6) 2_766 .
N3 Cu1 N1 C1 114.9(7) . .
I1 Cu1 N1 C1 -3.3(7) . .
I1 Cu1 N1 C1 -129.0(6) 2_766 .
Cu1 Cu1 N1 C1 -66.7(7) 2_766 .
N1 Cu1 N3 C14 24.4(7) . .
I1 Cu1 N3 C14 144.7(6) . .
I1 Cu1 N3 C14 -93.2(6) 2_766 .
Cu1 Cu1 N3 C14 -154.0(5) 2_766 .
N1 Cu1 N3 C10 -157.4(6) . .
I1 Cu1 N3 C10 -37.1(7) . .
I1 Cu1 N3 C10 85.0(7) 2_766 .
Cu1 Cu1 N3 C10 24.2(7) 2_766 .
C5 N1 C1 C2 -0.3(14) . .
Cu1 N1 C1 C2 179.3(7) . .
N1 C1 C2 C3 0.1(15) . .
C1 C2 C3 C4 0.9(14) . .
C6 N2 C4 C3 -3.2(13) . .
C6 N2 C4 C5 -179.7(8) . .
C2 C3 C4 N2 -178.2(8) . .
C2 C3 C4 C5 -1.6(12) . .
C1 N1 C5 C4 -0.5(12) . .
Cu1 N1 C5 C4 179.9(6) . .
N2 C4 C5 N1 178.2(8) . .
C3 C4 C5 N1 1.5(12) . .
C4 N2 C6 C7 -72.8(11) . .
N2 C6 C7 C9 -16.0(12) . 2_855
N2 C6 C7 C8 165.6(7) . .
C9 C7 C8 C9 -1.4(13) 2_855 .
C6 C7 C8 C9 177.0(8) . .
C7 C8 C9 C7 1.5(13) . 2_855
C14 N3 C10 C11 0.0(13) . .
Cu1 N3 C10 C11 -178.2(7) . .
N3 C10 C11 C12 -0.3(15) . .
C10 C11 C12 C13 0.1(15) . .
C15 N4 C13 C12 4.2(16) . .
C15 N4 C13 C14 -174.9(9) . .
C11 C12 C13 N4 -178.8(10) . .
C11 C12 C13 C14 0.3(13) . .
C10 N3 C14 C13 0.4(13) . .
Cu1 N3 C14 C13 178.7(6) . .
N4 C13 C14 N3 178.5(9) . .
C12 C13 C14 N3 -0.6(13) . .
C13 N4 C15 C16 -80.9(13) . .
N4 C15 C16 C18 -9.1(14) . 2_967
N4 C15 C16 C17 172.8(9) . .
C18 C16 C17 C18 -1.6(15) 2_967 .
C15 C16 C17 C18 176.6(9) . .
C16 C17 C18 C16 1.6(16) . 2_967
